data_7151159
loop_
_publ_author_name
'Harling, John D.'
'Steel, Patrick G.'
'Woods, Tom M.'
'Yufit, Dmitry S.'

_publ_section_title
;
 One-pot synthesis of benzothiazolines and napthathiazolines via
 cascade ortho-lithiation, cyclisation and elimination of
 N-arylsulfonyl lactams.
;
_journal_issue 21
_journal_name_full 'Organic &amp; biomolecular chemistry'
_journal_page_first 3472
_journal_page_last 3476
_journal_paper_doi 10.1039/b708967h
_journal_volume 5
_journal_year 2007
_chemical_formula_moiety 'C12 H12 Br N O2 S'
_chemical_formula_sum 'C12 H12 Br N O2 S'
_chemical_formula_weight 314.20
_chemical_melting_point 199.5(5)
_chemical_name_systematic
;
3-bromo-4,5,6,7-tetrahydroazepinobenzisothiazole-1,1-dioxide
;
_space_group_IT_number 60
_symmetry_cell_setting orthorhombic
_symmetry_Int_Tables_number 60
_symmetry_space_group_name_Hall '-P 2n 2ab'
_symmetry_space_group_name_H-M 'P b c n'
_atom_sites_solution_hydrogens difmap
_atom_sites_solution_primary direct
_atom_sites_solution_secondary difmap
_cell_angle_alpha 90.00
_cell_angle_beta 90.00
_cell_angle_gamma 90.00
_cell_formula_units_Z 8
_cell_length_a 16.5525(3)
_cell_length_b 10.1393(2)
_cell_length_c 14.0826(3)
_cell_measurement_reflns_used 5877
_cell_measurement_temperature 120(2)
_cell_measurement_theta_max 30.37
_cell_measurement_theta_min 2.35
_cell_volume 2363.49(8)
_computing_cell_refinement 'SAINT Ver. 6.45 (Bruker-AXS, 2003)'
_computing_data_collection 'SMART Ver. 5.630 (Bruker-AXS, 2003)'
_computing_data_reduction 'SAINT Ver. 6.45'
_computing_molecular_graphics 'SHELXTL Ver. 6.14'
_computing_publication_material 'SHELXTL Ver. 6.14'
_computing_structure_refinement 'SHELXTL Ver. 6.14'
_computing_structure_solution 'SHELXTL Ver. 6.14 (Bruker-AXS, 2003)'
_diffrn_ambient_temperature 120(2)
_diffrn_measured_fraction_theta_full 0.999
_diffrn_measured_fraction_theta_max 0.999
_diffrn_measurement_device_type 'Bruker SMART CCD 6000'
_diffrn_measurement_method '0.30\% \w scans'
_diffrn_radiation_monochromator graphite
_diffrn_radiation_source 'fine-focus sealed tube'
_diffrn_radiation_type Mo-K\a
_diffrn_radiation_wavelength 0.71073
_diffrn_reflns_av_R_equivalents 0.0259
_diffrn_reflns_av_sigmaI/netI 0.0133
_diffrn_reflns_limit_h_max 23
_diffrn_reflns_limit_h_min -23
_diffrn_reflns_limit_k_max 14
_diffrn_reflns_limit_k_min -14
_diffrn_reflns_limit_l_max 19
_diffrn_reflns_limit_l_min -19
_diffrn_reflns_number 30330
_diffrn_reflns_theta_full 30.00
_diffrn_reflns_theta_max 30.00
_diffrn_reflns_theta_min 2.36
_diffrn_standards_number 0
_exptl_absorpt_coefficient_mu 3.643
_exptl_absorpt_correction_T_max 0.7593
_exptl_absorpt_correction_T_min 0.3099
_exptl_absorpt_correction_type multi-scan
_exptl_absorpt_process_details
;
SADABS (Bruker-AXS, 2003)
;
_exptl_crystal_colour colorless
_exptl_crystal_density_diffrn 1.766
_exptl_crystal_density_method 'not measured'
_exptl_crystal_description block
_exptl_crystal_F_000 1264
_exptl_crystal_size_max 0.42
_exptl_crystal_size_mid 0.14
_exptl_crystal_size_min 0.08
_refine_diff_density_max 0.458
_refine_diff_density_min -0.304
_refine_diff_density_rms 0.070
_refine_ls_extinction_method none
_refine_ls_goodness_of_fit_ref 1.145
_refine_ls_hydrogen_treatment mixed
_refine_ls_matrix_type full
_refine_ls_number_parameters 190
_refine_ls_number_reflns 3450
_refine_ls_number_restraints 0
_refine_ls_restrained_S_all 1.145
_refine_ls_R_factor_all 0.0345
_refine_ls_R_factor_gt 0.0285
_refine_ls_shift/su_max 0.001
_refine_ls_shift/su_mean 0.000
_refine_ls_structure_factor_coef Fsqd
_refine_ls_weighting_details 'calc w=1/[\s^2^(Fo^2^)+(0.0260P)^2^+2.4000P] where P=(Fo^2^+2Fc^2^)/3'
_refine_ls_weighting_scheme calc
_refine_ls_wR_factor_gt 0.0695
_refine_ls_wR_factor_ref 0.0724
_reflns_number_gt 3023
_reflns_number_total 3450
_reflns_threshold_expression I>2\s(I)
_cod_data_source_file b708967h.txt
_cod_data_source_block s020
_cod_depositor_comments
;
The following automatic conversions were performed:
'_symmetry_cell_setting' value 'Orthorhombic' changed to 'orthorhombic'
according to '/home/saulius/struct/CIF-dictionaries/cif_core.dic'
dictionary named 'cif_core.dic' version 2.4.1 from 2010-06-29.

Automatic conversion script
Id: cif_fix_enum 1527 2010-12-29 10:47:43Z saulius 

The following automatic conversions were performed:

'_chemical_melting_point' value '199-200' was changed to '199.5(5)' -
the average value was taken and precision was estimated.

Automatic conversion script
Id: cif_fix_values 1646 2011-03-28 12:23:43Z adriana 
;
_cod_original_sg_symbol_Hall '-P 2n 2ab '
_cod_original_sg_symbol_H-M 'P b c n '
_cod_database_code 7151159

loop_
_symmetry_equiv_pos_as_xyz
'x, y, z'
'-x+1/2, -y+1/2, z+1/2'
'-x, y, -z+1/2'
'x+1/2, -y+1/2, -z'
'-x, -y, -z'
'x-1/2, y-1/2, -z-1/2'
'x, -y, z-1/2'
'-x-1/2, y-1/2, z'

loop_
_atom_site_label
_atom_site_type_symbol
_atom_site_fract_x
_atom_site_fract_y
_atom_site_fract_z
_atom_site_U_iso_or_equiv
_atom_site_adp_type
_atom_site_occupancy
_atom_site_symmetry_multiplicity
_atom_site_calc_flag
_atom_site_refinement_flags
_atom_site_disorder_assembly
_atom_site_disorder_group
Br1 Br 0.610748(13) 0.17108(2) 0.185655(17) 0.03361(7) Uani 1 1 d . . .
S1 S 0.58204(3) 0.76966(4) 0.06337(3) 0.02281(10) Uani 1 1 d . A .
O1 O 0.61974(9) 0.86408(15) 0.12537(12) 0.0339(3) Uani 1 1 d . . .
O2 O 0.59623(9) 0.78846(16) -0.03632(11) 0.0317(3) Uani 1 1 d . . .
N1 N 0.48364(9) 0.75992(16) 0.08588(13) 0.0267(3) Uani 1 1 d . . .
C1 C 0.45844(10) 0.63237(17) 0.11453(13) 0.0194(3) Uani 1 1 d . . .
C2 C 0.52927(10) 0.54441(17) 0.11879(12) 0.0187(3) Uani 1 1 d . . .
C3 C 0.60113(10) 0.60744(18) 0.09676(13) 0.0211(3) Uani 1 1 d . A .
C4 C 0.67614(11) 0.5461(2) 0.10080(15) 0.0264(4) Uani 1 1 d . . .
C5 C 0.67898(11) 0.4159(2) 0.12911(14) 0.0266(4) Uani 1 1 d . . .
C6 C 0.60648(11) 0.35043(18) 0.14888(14) 0.0228(3) Uani 1 1 d . . .
C7 C 0.53133(11) 0.41056(18) 0.14283(13) 0.0209(3) Uani 1 1 d . . .
C8 C 0.38333(11) 0.59289(19) 0.13502(14) 0.0243(4) Uani 1 1 d . . .
C9 C 0.30356(12) 0.6630(2) 0.1304(2) 0.0352(5) Uani 1 1 d . A .
C10A C 0.29906(16) 0.8085(3) 0.1505(3) 0.0228(5) Uani 0.70 1 d P A 1
H10A H 0.3150 0.8245 0.2172 0.027 Uiso 0.70 1 calc PR A 1
H10B H 0.2425 0.8383 0.1427 0.027 Uiso 0.70 1 calc PR A 1
C11A C 0.35421(19) 0.8910(3) 0.0843(3) 0.0299(7) Uani 0.70 1 d P A 1
H11A H 0.3364 0.9842 0.0846 0.036 Uiso 0.70 1 calc PR A 1
H11B H 0.3501 0.8574 0.0184 0.036 Uiso 0.70 1 calc PR A 1
C12A C 0.44338(19) 0.8822(3) 0.1185(3) 0.0267(6) Uani 0.70 1 d P A 1
H12A H 0.4736 0.9594 0.0944 0.032 Uiso 0.70 1 calc PR A 1
H12B H 0.4446 0.8853 0.1888 0.032 Uiso 0.70 1 calc PR A 1
C10B C 0.3013(7) 0.8064(11) 0.1133(8) 0.044(3) Uiso 0.30 1 d P A 2
H10C H 0.2798 0.8159 0.0480 0.053 Uiso 0.30 1 calc PR A 2
H10D H 0.2584 0.8399 0.1559 0.053 Uiso 0.30 1 calc PR A 2
C11B C 0.3658(6) 0.9030(11) 0.1199(7) 0.038(3) Uiso 0.30 1 d P A 2
H11C H 0.3448 0.9845 0.0901 0.045 Uiso 0.30 1 calc PR A 2
H11D H 0.3723 0.9227 0.1883 0.045 Uiso 0.30 1 calc PR A 2
C12B C 0.4449(6) 0.8845(10) 0.0833(7) 0.033(2) Uiso 0.30 1 d P A 2
H12C H 0.4437 0.9126 0.0159 0.039 Uiso 0.30 1 calc PR A 2
H12D H 0.4806 0.9473 0.1170 0.039 Uiso 0.30 1 calc PR A 2
H4 H 0.7240(16) 0.592(3) 0.0854(17) 0.035(7) Uiso 1 1 d . . .
H5 H 0.7285(15) 0.376(2) 0.1360(17) 0.029(6) Uiso 1 1 d . . .
H7 H 0.4830(15) 0.366(2) 0.1541(17) 0.024(6) Uiso 1 1 d . . .
H8 H 0.3779(14) 0.505(3) 0.1519(18) 0.030(6) Uiso 1 1 d . . .
H91 H 0.265(2) 0.623(3) 0.168(2) 0.055(9) Uiso 1 1 d . . .
H92 H 0.279(2) 0.643(3) 0.060(2) 0.066(10) Uiso 1 1 d . . .

loop_
_atom_site_aniso_label
_atom_site_aniso_U_11
_atom_site_aniso_U_22
_atom_site_aniso_U_33
_atom_site_aniso_U_23
_atom_site_aniso_U_13
_atom_site_aniso_U_12
Br1 0.03036(11) 0.02462(10) 0.04585(13) 0.00735(9) 0.00321(9) 0.00721(7)
S1 0.01659(19) 0.0214(2) 0.0304(2) 0.00220(18) 0.00140(17) -0.00224(15)
O1 0.0290(7) 0.0246(7) 0.0479(10) -0.0050(7) -0.0073(7) -0.0022(6)
O2 0.0266(7) 0.0341(8) 0.0344(8) 0.0092(6) 0.0051(6) -0.0029(6)
N1 0.0181(7) 0.0209(7) 0.0411(9) 0.0054(7) 0.0080(6) 0.0020(6)
C1 0.0178(7) 0.0197(7) 0.0207(8) 0.0011(6) -0.0008(6) 0.0007(6)
C2 0.0149(7) 0.0230(8) 0.0183(7) -0.0013(6) -0.0010(6) 0.0008(6)
C3 0.0176(8) 0.0198(8) 0.0258(8) -0.0007(7) 0.0014(6) -0.0004(6)
C4 0.0164(8) 0.0289(9) 0.0340(10) -0.0009(8) 0.0028(7) -0.0002(7)
C5 0.0189(8) 0.0302(9) 0.0307(10) -0.0023(8) -0.0001(7) 0.0060(7)
C6 0.0239(8) 0.0202(8) 0.0244(8) 0.0005(7) -0.0001(7) 0.0039(7)
C7 0.0189(8) 0.0223(8) 0.0215(8) -0.0011(7) 0.0005(6) -0.0008(6)
C8 0.0177(8) 0.0241(9) 0.0313(10) 0.0022(8) -0.0001(7) 0.0004(7)
C9 0.0171(8) 0.0354(11) 0.0530(14) 0.0028(10) 0.0045(9) 0.0032(8)
C10A 0.0133(11) 0.0301(14) 0.0250(15) -0.0020(12) 0.0045(11) 0.0045(9)
C11A 0.0175(13) 0.0289(15) 0.043(2) 0.0072(15) 0.0033(14) 0.0085(11)
C12A 0.0221(14) 0.0196(13) 0.038(2) 0.0001(14) 0.0089(14) 0.0007(10)

loop_
_atom_type_symbol
_atom_type_description
_atom_type_scat_dispersion_real
_atom_type_scat_dispersion_imag
_atom_type_scat_source
C C 0.0033 0.0016 'International Tables Vol C Tables 4.2.6.8 and 6.1.1.4'
H H 0.0000 0.0000 'International Tables Vol C Tables 4.2.6.8 and 6.1.1.4'
N N 0.0061 0.0033 'International Tables Vol C Tables 4.2.6.8 and 6.1.1.4'
O O 0.0106 0.0060 'International Tables Vol C Tables 4.2.6.8 and 6.1.1.4'
S S 0.1246 0.1234 'International Tables Vol C Tables 4.2.6.8 and 6.1.1.4'
Br Br -0.2901 2.4595 'International Tables Vol C Tables 4.2.6.8 and 6.1.1.4'

loop_
_geom_angle_atom_site_label_1
_geom_angle_atom_site_label_2
_geom_angle_atom_site_label_3
_geom_angle
_geom_angle_site_symmetry_1
_geom_angle_site_symmetry_3
_geom_angle_publ_flag
O2 S1 O1 115.73(10) . . yes
O2 S1 N1 110.77(9) . . yes
O1 S1 N1 110.42(9) . . yes
O2 S1 C3 111.10(9) . . yes
O1 S1 C3 112.73(9) . . yes
N1 S1 C3 94.03(8) . . yes
C12B N1 C1 133.4(4) . . yes
C12B N1 C12A 19.6(3) . . yes
C1 N1 C12A 122.89(19) . . yes
C12B N1 S1 112.7(4) . . yes
C1 N1 S1 113.38(12) . . yes
C12A N1 S1 116.78(16) . . yes
C8 C1 N1 127.45(16) . . yes
C8 C1 C2 123.32(16) . . yes
N1 C1 C2 109.23(14) . . yes
C3 C2 C7 118.73(16) . . yes
C3 C2 C1 113.25(15) . . yes
C7 C2 C1 128.02(16) . . yes
C2 C3 C4 123.46(17) . . yes
C2 C3 S1 109.92(13) . . yes
C4 C3 S1 126.62(15) . . yes
C5 C4 C3 118.07(18) . . yes
C5 C4 H4 120.4(16) . . ?
C3 C4 H4 121.5(16) . . ?
C4 C5 C6 118.83(17) . . yes
C4 C5 H5 118.8(15) . . ?
C6 C5 H5 122.3(15) . . ?
C7 C6 C5 123.23(17) . . yes
C7 C6 Br1 118.19(14) . . yes
C5 C6 Br1 118.58(14) . . yes
C6 C7 C2 117.57(16) . . yes
C6 C7 H7 122.8(14) . . ?
C2 C7 H7 119.6(14) . . ?
C1 C8 C9 131.80(19) . . yes
C1 C8 H8 115.6(15) . . ?
C9 C8 H8 112.4(15) . . ?
C10B C9 C8 119.8(5) . . yes
C10B C9 C10A 20.3(4) . . yes
C8 C9 C10A 120.0(2) . . yes
C10B C9 H91 120(2) . . ?
C8 C9 H91 112(2) . . ?
C10A C9 H91 106(2) . . ?
C10B C9 H92 91.4(18) . . ?
C8 C9 H92 106.3(18) . . ?
C10A C9 H92 109.5(18) . . ?
H91 C9 H92 101(3) . . ?
C9 C10A C11A 112.8(3) . . yes
C9 C10A H10A 109.0 . . ?
C11A C10A H10A 109.0 . . ?
C9 C10A H10B 109.0 . . ?
C11A C10A H10B 109.0 . . ?
H10A C10A H10B 107.8 . . ?
C10A C11A C12A 110.0(3) . . yes
C10A C11A H11A 109.7 . . ?
C12A C11A H11A 109.7 . . ?
C10A C11A H11B 109.7 . . ?
C12A C11A H11B 109.7 . . ?
H11A C11A H11B 108.2 . . ?
N1 C12A C11A 112.3(3) . . yes
N1 C12A H12A 109.1 . . ?
C11A C12A H12A 109.1 . . ?
N1 C12A H12B 109.1 . . ?
C11A C12A H12B 109.1 . . ?
H12A C12A H12B 107.9 . . ?
C11B C10B C9 129.5(9) . . yes
C11B C10B H10C 104.9 . . ?
C9 C10B H10C 104.9 . . ?
C11B C10B H10D 104.9 . . ?
C9 C10B H10D 104.9 . . ?
H10C C10B H10D 105.8 . . ?
C12B C11B C10B 124.5(10) . . yes
C12B C11B H11C 106.2 . . ?
C10B C11B H11C 106.2 . . ?
C12B C11B H11D 106.2 . . ?
C10B C11B H11D 106.2 . . ?
H11C C11B H11D 106.4 . . ?
N1 C12B C11B 121.7(8) . . yes
N1 C12B H12C 106.9 . . ?
C11B C12B H12C 106.9 . . ?
N1 C12B H12D 106.9 . . ?
C11B C12B H12D 106.9 . . ?
H12C C12B H12D 106.7 . . ?

loop_
_geom_bond_atom_site_label_1
_geom_bond_atom_site_label_2
_geom_bond_distance
_geom_bond_site_symmetry_2
_geom_bond_publ_flag
Br1 C6 1.8921(19) . yes
S1 O2 1.4361(16) . yes
S1 O1 1.4382(16) . yes
S1 N1 1.6623(16) . yes
S1 C3 1.7397(19) . yes
N1 C12B 1.417(11) . yes
N1 C1 1.417(2) . yes
N1 C12A 1.480(3) . yes
C1 C8 1.338(2) . yes
C1 C2 1.474(2) . yes
C2 C3 1.385(2) . yes
C2 C7 1.399(3) . yes
C3 C4 1.390(2) . yes
C4 C5 1.380(3) . yes
C4 H4 0.94(3) . ?
C5 C6 1.399(3) . yes
C5 H5 0.92(2) . ?
C6 C7 1.388(2) . yes
C7 H7 0.94(2) . ?
C8 C9 1.501(3) . yes
C8 H8 0.93(3) . ?
C9 C10B 1.475(11) . yes
C9 C10A 1.504(4) . yes
C9 H91 0.92(3) . ?
C9 H92 1.09(3) . ?
C10A C11A 1.550(5) . yes
C10A H10A 0.9900 . ?
C10A H10B 0.9900 . ?
C11A C12A 1.555(5) . yes
C11A H11A 0.9900 . ?
C11A H11B 0.9900 . ?
C12A H12A 0.9900 . ?
C12A H12B 0.9900 . ?
C10B C11B 1.451(15) . yes
C10B H10C 0.9900 . ?
C10B H10D 0.9900 . ?
C11B C12B 1.421(15) . yes
C11B H11C 0.9900 . ?
C11B H11D 0.9900 . ?
C12B H12C 0.9900 . ?
C12B H12D 0.9900 . ?
